data_7243610
loop_
_publ_author_name
'Fang, Lan'
'Xiao, Yuntian'
'Zhang, Chengtian'
'Gao, Zhenguo'
'Wu, Songgu'
'Gong, Junbo'
'Rohani, Sohrab'

_publ_section_title
;
 Intermolecular interactions and solubility behavior of multicomponent
 crystal forms of 2,4-D: design, structure analysis, and solid-state
 characterization
;
_journal_issue 43
_journal_name_full CrystEngComm
_journal_page_first 7615
_journal_page_last 7627
_journal_paper_doi 10.1039/D1CE01080H
_journal_volume 23
_journal_year 2021
_chemical_formula_moiety 'C8 H5 Cl2 O3, C3 H5 N2'
_chemical_formula_sum 'C11 H10 Cl2 N2 O3'
_chemical_formula_weight 289.11
_space_group_crystal_system monoclinic
_space_group_IT_number 14
_space_group_name_Hall '-P 2ybc'
_space_group_name_H-M_alt 'P 1 21/c 1'
_atom_sites_solution_hydrogens geom
_atom_sites_solution_primary dual
_audit_creation_date 2021-01-03
_audit_creation_method
;
Olex2 1.2
(compiled 2018.05.29 svn.r3508 for OlexSys, GUI svn.r5506)
;
_audit_update_record
;
2021-01-06 deposited with the CCDC.	2021-09-23 downloaded from the CCDC.
;
_cell_angle_alpha 90
_cell_angle_beta 90.777(3)
_cell_angle_gamma 90
_cell_formula_units_Z 4
_cell_length_a 4.9189(2)
_cell_length_b 12.7069(4)
_cell_length_c 19.7761(7)
_cell_measurement_reflns_used 8901
_cell_measurement_temperature 113.15
_cell_measurement_theta_max 33.6170
_cell_measurement_theta_min 1.8890
_cell_volume 1235.97(8)
_computing_cell_refinement 'CrysAlisPro 1.171.39.46 (Rigaku OD, 2018)'
_computing_data_collection CrystalClear(Rigaku,2008)
_computing_data_reduction 'CrysAlisPro 1.171.39.46 (Rigaku OD, 2018)'
_computing_molecular_graphics 'Olex2 (Dolomanov et al., 2009)'
_computing_publication_material 'Olex2 (Dolomanov et al., 2009)'
_computing_structure_refinement 'ShelXL (Sheldrick, 2015)'
_computing_structure_solution 'ShelXT (Sheldrick, 2015)'
_diffrn_ambient_temperature 113.15
_diffrn_detector 'CCD plate'
_diffrn_measured_fraction_theta_full 1.000
_diffrn_measured_fraction_theta_max 0.935
_diffrn_measurement_details
;
List of Runs (angles in degrees, time in seconds):

  # Type    Start    End  Width  t~exp~   \w     \q     \k     \f   Frames
#--------------------------------------------------------------------------
  1  \w   -120.00  60.00   1.00    4.00    --  -30.00  45.00   0.00  180
  2  \w   -120.00  60.00   1.00    4.00    --  -30.00  45.00  90.00  180
  3  \w   -120.00  60.00   1.00    4.00    --  -30.00  45.00 180.00  180
;
_diffrn_measurement_device 'abstract diffractometer'
_diffrn_measurement_device_type 'Rigaku Saturn 70 CCD'
_diffrn_measurement_method '\w scans'
_diffrn_orient_matrix_type 'CrysAlisPro convention (1999,Acta A55,543-557)'
_diffrn_orient_matrix_UB_11 0.0393767000
_diffrn_orient_matrix_UB_12 0.0083125000
_diffrn_orient_matrix_UB_13 0.0342169000
_diffrn_orient_matrix_UB_21 -0.0003392000
_diffrn_orient_matrix_UB_22 -0.0551399000
_diffrn_orient_matrix_UB_23 0.0056012000
_diffrn_orient_matrix_UB_31 0.1387098000
_diffrn_orient_matrix_UB_32 -0.0024721000
_diffrn_orient_matrix_UB_33 -0.0092191000
_diffrn_radiation_monochromator confocal
_diffrn_radiation_probe x-ray
_diffrn_radiation_type MoK\a
_diffrn_radiation_wavelength 0.71073
_diffrn_reflns_av_R_equivalents 0.0502
_diffrn_reflns_av_unetI/netI 0.0434
_diffrn_reflns_Laue_measured_fraction_full 1.000
_diffrn_reflns_Laue_measured_fraction_max 0.935
_diffrn_reflns_limit_h_max 7
_diffrn_reflns_limit_h_min -7
_diffrn_reflns_limit_k_max 19
_diffrn_reflns_limit_k_min -19
_diffrn_reflns_limit_l_max 29
_diffrn_reflns_limit_l_min -30
_diffrn_reflns_number 17977
_diffrn_reflns_point_group_measured_fraction_full 1.000
_diffrn_reflns_point_group_measured_fraction_max 0.935
_diffrn_reflns_theta_full 25.242
_diffrn_reflns_theta_max 33.596
_diffrn_reflns_theta_min 1.905
_diffrn_source 'rotating anode'
_diffrn_source_type 'Enhance (Mo) X-ray Source'
_exptl_absorpt_coefficient_mu 0.526
_exptl_absorpt_correction_T_max 1.00000
_exptl_absorpt_correction_T_min 0.73307
_exptl_absorpt_correction_type multi-scan
_exptl_absorpt_process_details 'CrysAlisPro 1.171.39.46 (Rigaku Oxford Diffraction, 2018)'
_exptl_crystal_density_diffrn 1.554
_exptl_crystal_description block
_exptl_crystal_F_000 592
_exptl_crystal_size_max 0.18
_exptl_crystal_size_mid 0.16
_exptl_crystal_size_min 0.13
_refine_diff_density_max 0.441
_refine_diff_density_min -0.284
_refine_diff_density_rms 0.072
_refine_ls_extinction_coef 0.0112(12)
_refine_ls_extinction_expression Fc^*^=kFc[1+0.001xFc^2^\l^3^/sin(2\q)]^-1/4^
_refine_ls_extinction_method 'SHELXL-2018/3 (Sheldrick 2018)'
_refine_ls_goodness_of_fit_ref 1.051
_refine_ls_hydrogen_treatment constr
_refine_ls_matrix_type full
_refine_ls_number_parameters 164
_refine_ls_number_reflns 4576
_refine_ls_number_restraints 0
_refine_ls_restrained_S_all 1.051
_refine_ls_R_factor_all 0.0624
_refine_ls_R_factor_gt 0.0444
_refine_ls_shift/su_max 0.001
_refine_ls_shift/su_mean 0.000
_refine_ls_structure_factor_coef Fsqd
_refine_ls_weighting_details 'w=1/[\s^2^(Fo^2^)+(0.0315P)^2^+0.7455P] where P=(Fo^2^+2Fc^2^)/3'
_refine_ls_weighting_scheme calc
_refine_ls_wR_factor_gt 0.0924
_refine_ls_wR_factor_ref 0.1015
_reflns_Friedel_coverage 0.000
_reflns_number_gt 3602
_reflns_number_total 4576
_reflns_threshold_expression 'I > 2\s(I)'
_cod_data_source_file d1ce01080h2.cif
_cod_data_source_block r20210102a
_cod_depositor_comments 'Adding full bibliography for 7243608--7243612.cif.'
_cod_database_code 7243610
_shelx_shelxl_version_number 2018/3
_chemical_oxdiff_formula 'C11 H10 N O'
_shelx_space_group_comment
;
The symmetry employed for this shelxl refinement is uniquely defined
by the following loop, which should always be used as a source of
symmetry information in preference to the above space-group names.
They are only intended as comments.
;
_shelx_estimated_absorpt_t_max 0.935
_shelx_estimated_absorpt_t_min 0.911
_reflns_odcompleteness_completeness 99.89
_reflns_odcompleteness_iscentric 1
_reflns_odcompleteness_theta 26.32
_olex2_refinement_description
;
1. Fixed Uiso
 At 1.2 times of:
  All C(H) groups, All C(H,H) groups, All N(H) groups
2.a Secondary CH2 refined with riding coordinates:
 C7(H7A,H7B)
2.b Aromatic/amide H refined with riding coordinates:
 C2(H2), C3(H3), C6(H6), N1(H1), N2(H2A), C9(H9), C10(H10), C11(H11)
;
_olex2_submission_special_instructions 'No special instructions were received'
_oxdiff_exptl_absorpt_empirical_details
;
Empirical correction (ABSPACK) includes:
- Absorption correction using spherical harmonics
- Frame scaling
- Detector area scaling
;
_oxdiff_exptl_absorpt_empirical_full_max 1.233
_oxdiff_exptl_absorpt_empirical_full_min 0.718

loop_
_space_group_symop_operation_xyz
'x, y, z'
'-x, y+1/2, -z+1/2'
'-x, -y, -z'
'x, -y-1/2, z-1/2'

loop_
_atom_site_label
_atom_site_type_symbol
_atom_site_fract_x
_atom_site_fract_y
_atom_site_fract_z
_atom_site_U_iso_or_equiv
_atom_site_adp_type
_atom_site_occupancy
_atom_site_site_symmetry_order
_atom_site_calc_flag
_atom_site_refinement_flags_posn
_atom_site_refinement_flags_adp
_atom_site_refinement_flags_occupancy
_atom_site_disorder_assembly
_atom_site_disorder_group
Cl1 Cl 0.80138(9) 0.10205(4) 0.48424(2) 0.03111(12) Uani 1 1 d . . . . .
Cl2 Cl 0.04767(8) 0.15974(3) 0.28849(2) 0.02489(10) Uani 1 1 d . . . . .
O1 O -0.0126(2) 0.36775(8) 0.34623(5) 0.0194(2) Uani 1 1 d . . . . .
O2 O 0.1510(2) 0.62968(9) 0.39828(6) 0.0254(3) Uani 1 1 d . . . . .
O3 O 0.3142(2) 0.53645(9) 0.31305(6) 0.0214(2) Uani 1 1 d . . . . .
C1 C 0.5680(3) 0.18330(13) 0.44320(8) 0.0218(3) Uani 1 1 d . . . . .
C2 C 0.5278(3) 0.28436(13) 0.46644(8) 0.0218(3) Uani 1 1 d . . . . .
H2 H 0.631793 0.310378 0.503654 0.026 Uiso 1 1 calc R . . . .
C3 C 0.3335(3) 0.34792(12) 0.43496(7) 0.0201(3) Uani 1 1 d . . . . .
H3 H 0.303440 0.417182 0.451327 0.024 Uiso 1 1 calc R . . . .
C4 C 0.1826(3) 0.31109(11) 0.37967(7) 0.0171(3) Uani 1 1 d . . . . .
C5 C 0.2324(3) 0.20908(12) 0.35659(7) 0.0186(3) Uani 1 1 d . . . . .
C6 C 0.4227(3) 0.14474(12) 0.38789(8) 0.0211(3) Uani 1 1 d . . . . .
H6 H 0.453395 0.075354 0.371818 0.025 Uiso 1 1 calc R . . . .
C7 C -0.0707(3) 0.47014(12) 0.37282(8) 0.0204(3) Uani 1 1 d . . . . .
H7A H -0.098732 0.464102 0.422145 0.025 Uiso 1 1 calc R . . . .
H7B H -0.242566 0.495923 0.352118 0.025 Uiso 1 1 calc R . . . .
C8 C 0.1525(3) 0.55097(11) 0.36029(7) 0.0175(3) Uani 1 1 d . . . . .
N1 N 0.3440(3) 0.39927(11) 0.21494(7) 0.0225(3) Uani 1 1 d . . . . .
H1 H 0.321858 0.443264 0.248790 0.027 Uiso 1 1 calc R . . . .
N2 N 0.5065(3) 0.27518(11) 0.15268(7) 0.0241(3) Uani 1 1 d . . . . .
H2A H 0.610609 0.223606 0.138508 0.029 Uiso 1 1 calc R . . . .
C9 C 0.5348(4) 0.32643(13) 0.21083(8) 0.0257(3) Uani 1 1 d . . . . .
H9 H 0.670940 0.312883 0.244244 0.031 Uiso 1 1 calc R . . . .
C10 C 0.1867(3) 0.39438(13) 0.15737(8) 0.0246(3) Uani 1 1 d . . . . .
H10 H 0.034974 0.437821 0.146681 0.029 Uiso 1 1 calc R . . . .
C11 C 0.2872(3) 0.31641(14) 0.11859(9) 0.0260(3) Uani 1 1 d . . . . .
H11 H 0.218538 0.294365 0.075747 0.031 Uiso 1 1 calc R . . . .

loop_
_atom_site_aniso_label
_atom_site_aniso_U_11
_atom_site_aniso_U_22
_atom_site_aniso_U_33
_atom_site_aniso_U_23
_atom_site_aniso_U_13
_atom_site_aniso_U_12
Cl1 0.0287(2) 0.0325(2) 0.0319(2) 0.00489(16) -0.00823(17) 0.00717(17)
Cl2 0.0295(2) 0.02017(17) 0.02474(19) -0.00554(13) -0.00828(15) -0.00042(14)
O1 0.0205(5) 0.0141(5) 0.0233(5) -0.0014(4) -0.0050(4) -0.0001(4)
O2 0.0302(6) 0.0203(5) 0.0256(6) -0.0067(4) 0.0022(5) -0.0060(5)
O3 0.0209(5) 0.0212(5) 0.0221(5) -0.0011(4) 0.0018(4) -0.0018(4)
C1 0.0197(7) 0.0238(7) 0.0219(7) 0.0053(6) -0.0009(6) 0.0014(6)
C2 0.0242(8) 0.0242(7) 0.0167(6) 0.0023(5) -0.0030(6) -0.0037(6)
C3 0.0259(8) 0.0173(6) 0.0171(6) -0.0004(5) -0.0024(6) -0.0033(6)
C4 0.0174(7) 0.0162(6) 0.0177(6) 0.0015(5) 0.0002(5) -0.0022(5)
C5 0.0191(7) 0.0193(7) 0.0173(6) -0.0016(5) -0.0013(5) -0.0025(5)
C6 0.0215(7) 0.0196(7) 0.0222(7) -0.0016(5) 0.0003(6) 0.0014(6)
C7 0.0183(7) 0.0164(6) 0.0266(7) -0.0027(5) 0.0006(6) -0.0007(5)
C8 0.0176(7) 0.0165(6) 0.0184(6) 0.0014(5) -0.0043(5) 0.0001(5)
N1 0.0246(7) 0.0207(6) 0.0222(6) -0.0028(5) 0.0038(5) 0.0010(5)
N2 0.0260(7) 0.0206(6) 0.0258(7) -0.0001(5) 0.0040(5) 0.0063(5)
C9 0.0264(8) 0.0272(8) 0.0234(7) 0.0015(6) 0.0004(6) 0.0051(6)
C10 0.0225(8) 0.0244(8) 0.0268(8) 0.0003(6) 0.0006(6) 0.0047(6)
C11 0.0267(8) 0.0264(8) 0.0249(8) -0.0031(6) -0.0015(6) 0.0026(6)

loop_
_atom_type_symbol
_atom_type_description
_atom_type_scat_dispersion_real
_atom_type_scat_dispersion_imag
_atom_type_scat_source
C C 0.0033 0.0016 'International Tables Vol C Tables 4.2.6.8 and 6.1.1.4'
H H 0.0000 0.0000 'International Tables Vol C Tables 4.2.6.8 and 6.1.1.4'
Cl Cl 0.1484 0.1585 'International Tables Vol C Tables 4.2.6.8 and 6.1.1.4'
N N 0.0061 0.0033 'International Tables Vol C Tables 4.2.6.8 and 6.1.1.4'
O O 0.0106 0.0060 'International Tables Vol C Tables 4.2.6.8 and 6.1.1.4'

loop_
_geom_angle_atom_site_label_1
_geom_angle_atom_site_label_2
_geom_angle_atom_site_label_3
_geom_angle
_geom_angle_site_symmetry_1
_geom_angle_site_symmetry_3
_geom_angle_publ_flag
C4 O1 C7 116.35(11) . . ?
C2 C1 Cl1 119.65(12) . . ?
C2 C1 C6 121.11(14) . . ?
C6 C1 Cl1 119.24(13) . . ?
C1 C2 H2 120.3 . . ?
C1 C2 C3 119.48(14) . . ?
C3 C2 H2 120.3 . . ?
C2 C3 H3 119.6 . . ?
C2 C3 C4 120.73(14) . . ?
C4 C3 H3 119.6 . . ?
O1 C4 C3 124.53(13) . . ?
O1 C4 C5 117.18(12) . . ?
C3 C4 C5 118.29(13) . . ?
C4 C5 Cl2 119.84(11) . . ?
C6 C5 Cl2 118.61(12) . . ?
C6 C5 C4 121.53(13) . . ?
C1 C6 H6 120.6 . . ?
C5 C6 C1 118.84(14) . . ?
C5 C6 H6 120.6 . . ?
O1 C7 H7A 108.8 . . ?
O1 C7 H7B 108.8 . . ?
O1 C7 C8 113.81(13) . . ?
H7A C7 H7B 107.7 . . ?
C8 C7 H7A 108.8 . . ?
C8 C7 H7B 108.8 . . ?
O2 C8 C7 115.49(14) . . ?
O3 C8 O2 125.19(14) . . ?
O3 C8 C7 119.28(13) . . ?
C9 N1 H1 125.9 . . ?
C9 N1 C10 108.11(14) . . ?
C10 N1 H1 125.9 . . ?
C9 N2 H2A 125.9 . . ?
C9 N2 C11 108.17(14) . . ?
C11 N2 H2A 125.9 . . ?
N1 C9 N2 109.30(15) . . ?
N1 C9 H9 125.3 . . ?
N2 C9 H9 125.3 . . ?
N1 C10 H10 126.3 . . ?
C11 C10 N1 107.38(14) . . ?
C11 C10 H10 126.3 . . ?
N2 C11 H11 126.5 . . ?
C10 C11 N2 107.03(15) . . ?
C10 C11 H11 126.5 . . ?

loop_
_geom_bond_atom_site_label_1
_geom_bond_atom_site_label_2
_geom_bond_distance
_geom_bond_site_symmetry_2
_geom_bond_publ_flag
Cl1 C1 1.7370(16) . ?
Cl2 C5 1.7320(14) . ?
O1 C4 1.3641(17) . ?
O1 C7 1.4335(18) . ?
O2 C8 1.2510(18) . ?
O3 C8 1.2489(19) . ?
C1 C2 1.379(2) . ?
C1 C6 1.388(2) . ?
C2 H2 0.9500 . ?
C2 C3 1.392(2) . ?
C3 H3 0.9500 . ?
C3 C4 1.3941(19) . ?
C4 C5 1.397(2) . ?
C5 C6 1.383(2) . ?
C6 H6 0.9500 . ?
C7 H7A 0.9900 . ?
C7 H7B 0.9900 . ?
C7 C8 1.526(2) . ?
N1 H1 0.8800 . ?
N1 C9 1.322(2) . ?
N1 C10 1.369(2) . ?
N2 H2A 0.8800 . ?
N2 C9 1.327(2) . ?
N2 C11 1.369(2) . ?
C9 H9 0.9500 . ?
C10 H10 0.9500 . ?
C10 C11 1.351(2) . ?
C11 H11 0.9500 . ?

loop_
_geom_torsion_atom_site_label_1
_geom_torsion_atom_site_label_2
_geom_torsion_atom_site_label_3
_geom_torsion_atom_site_label_4
_geom_torsion
_geom_torsion_site_symmetry_1
_geom_torsion_site_symmetry_2
_geom_torsion_site_symmetry_3
_geom_torsion_site_symmetry_4
_geom_torsion_publ_flag
Cl1 C1 C2 C3 -177.66(12) . . . . ?
Cl1 C1 C6 C5 178.38(12) . . . . ?
Cl2 C5 C6 C1 -178.92(12) . . . . ?
O1 C4 C5 Cl2 -0.4(2) . . . . ?
O1 C4 C5 C6 -178.79(14) . . . . ?
O1 C7 C8 O2 -159.78(13) . . . . ?
O1 C7 C8 O3 22.35(19) . . . . ?
C1 C2 C3 C4 -1.0(2) . . . . ?
C2 C1 C6 C5 -0.9(2) . . . . ?
C2 C3 C4 O1 179.51(14) . . . . ?
C2 C3 C4 C5 -0.3(2) . . . . ?
C3 C4 C5 Cl2 179.46(12) . . . . ?
C3 C4 C5 C6 1.0(2) . . . . ?
C4 O1 C7 C8 72.36(16) . . . . ?
C4 C5 C6 C1 -0.5(2) . . . . ?
C6 C1 C2 C3 1.6(2) . . . . ?
C7 O1 C4 C3 -3.0(2) . . . . ?
C7 O1 C4 C5 176.85(13) . . . . ?
N1 C10 C11 N2 -0.6(2) . . . . ?
C9 N1 C10 C11 0.2(2) . . . . ?
C9 N2 C11 C10 0.7(2) . . . . ?
C10 N1 C9 N2 0.2(2) . . . . ?
C11 N2 C9 N1 -0.5(2) . . . . ?
